data_9004844
loop_
_publ_author_name
'Cooper, M. A.'
'Hawthorne, F. C.'

_publ_section_title
;The crystal structure of goldquarryite,
 (Cu,_)(Cd,Ca)2Al2(PO4)4F2(H2O)10{(H2O),F}2, a secondary phosphate from the
 Gold Quarry Mine, Eureka County, Nevada, U.S.A. Locality: Gold Quarry Mine,
 Carlin, Eureka County, Nevada, USA
;
_journal_name_full 'The Canadian Mineralogist'
_journal_page_first 753
_journal_page_last 761
_journal_paper_doi 10.2113/gscanmin.42.3.753
_journal_volume 42
_journal_year 2004
_chemical_compound_source 'Gold Quarry Mine, Carlin, Eureka County, Nevada, USA'
_chemical_formula_sum 'Al3 Ca0.32 Cd1.68 Cu0.7 F2.4 H12 O27.6 P4'
_chemical_name_mineral Goldquarryite
_space_group_IT_number 2
_symmetry_space_group_name_Hall '-P 1'
_symmetry_space_group_name_H-M 'P -1'
_cell_angle_alpha 101.40
_cell_angle_beta 104.27
_cell_angle_gamma 102.51
_cell_formula_units_Z 1
_cell_length_a 6.787
_cell_length_b 9.082
_cell_length_c 10.113
_cell_volume 568.642
_database_code_amcsd 0005937
_exptl_crystal_density_diffrn 2.775
_cod_original_cell_volume 568.643
_cod_original_formula_sum 'Cu.7 (Cd1.68 Ca.32) P4 Al3 F2.4 O27.6 H12'
_cod_database_code 9004844

loop_
_space_group_symop_operation_xyz
x,y,z
-x,-y,-z

loop_
_atom_site_aniso_label
_atom_site_aniso_U_11
_atom_site_aniso_U_22
_atom_site_aniso_U_33
_atom_site_aniso_U_12
_atom_site_aniso_U_13
_atom_site_aniso_U_23
Cu2+ 0.03420 0.00960 0.00750 0.00060 0.00240 0.00130
Cd 0.00790 0.01270 0.01310 0.00360 0.00450 0.00390
Ca 0.00790 0.01270 0.01310 0.00360 0.00450 0.00390
P1 0.00910 0.00820 0.01300 0.00240 0.00480 0.00310
P2 0.00940 0.00880 0.01160 0.00200 0.00400 0.00280
Al1 0.00630 0.00900 0.01100 0.00200 0.00260 0.00220
Al2 0.00940 0.00900 0.01000 0.00210 0.00340 0.00300
Al3 0.01600 0.01400 0.01100 0.00650 0.00570 0.00150
F1 0.01600 0.02100 0.01800 0.00400 0.00700 -0.00100
O1 0.01000 0.00700 0.01700 -0.00400 0.00500 -0.00100
O2 0.00900 0.01500 0.02100 0.00900 0.00700 0.00800
O3 0.02000 0.01800 0.01000 -0.00200 0.00000 0.00700
O4 0.01200 0.01500 0.01700 0.00800 0.01000 0.01100
O5 0.00800 0.01500 0.01500 0.00400 0.00400 0.00600
O6 0.00700 0.01100 0.01800 0.00100 -0.00100 0.00200
O7 0.01400 0.01600 0.02300 0.00500 0.00900 0.01300
O8 0.02000 0.02300 0.01700 0.00600 0.00800 0.00200
Wat1 0.01100 0.01700 0.02200 -0.00200 0.00200 0.00600
Wat2 0.02100 0.01700 0.01500 0.00800 0.01000 0.00400
F2 0.02100 0.01700 0.01500 0.00800 0.01000 0.00400
Wat3 0.02000 0.01900 0.01100 0.00900 0.00300 0.00300
Wat4 0.01800 0.01500 0.03600 -0.00100 0.01500 0.00000
Wat5 0.04700 0.04200 0.02300 0.00700 0.00900 0.00300

loop_
_atom_site_label
_atom_site_fract_x
_atom_site_fract_y
_atom_site_fract_z
_atom_site_occupancy
_atom_site_U_iso_or_equiv
_atom_site_type_symbol
_atom_site_attached_hydrogens
Cu2+ 0.00000 0.00000 0.00000 0.70000 0.01890 Cu 0
Cd 0.27682 0.51849 0.55938 0.84000 0.01080 Cd 0
Ca 0.27682 0.51849 0.55938 0.16000 0.01080 Ca 0
P1 0.23890 0.18570 0.32880 1.00000 0.00980 P 0
P2 0.10770 0.71240 0.32640 1.00000 0.00990 P 0
Al1 0.50000 0.00000 0.50000 1.00000 0.00870 Al 0
Al2 0.00000 0.00000 0.50000 1.00000 0.00970 Al 0
Al3 0.00000 0.50000 0.00000 1.00000 0.01330 Al 0
F1 0.28420 0.02320 0.57810 1.00000 0.01900 F 0
O1 0.36780 0.35630 0.39820 1.00000 0.01300 O 0
O2 0.37920 0.07360 0.34670 1.00000 0.01300 O 0
O3 0.14270 0.16770 0.17030 1.00000 0.01700 O 0
O4 0.06100 0.14590 0.39560 1.00000 0.01200 O 0
O5 -0.01780 0.83320 0.34680 1.00000 0.01200 O 0
O6 0.34730 0.79230 0.39680 1.00000 0.01300 O 0
O7 0.03930 0.58150 0.39520 1.00000 0.01600 O 0
O8 0.06470 0.64840 0.16780 1.00000 0.02000 O 0
Wat1 0.41870 0.37690 0.71460 1.00000 0.01800 O 2
Wat2 0.18330 0.63750 -0.05440 0.80000 0.01600 O 2
F2 0.18330 0.63750 -0.05440 0.20000 0.01600 F 0
Wat3 0.23190 0.41930 0.07840 1.00000 0.01700 O 2
Wat4 0.27340 0.73780 0.72350 1.00000 0.02400 O 2
Wat5 0.17860 0.10970 -0.09620 1.00000 0.03900 O 2
Wat6 0.40900 -0.07510 0.09050 0.70000 0.04800 O 2
Wat7 0.26300 -0.08200 0.06600 0.30000 0.03600 O 2

loop_
_cod_changelog_entry_id
_cod_changelog_entry_author
_cod_changelog_entry_date
_cod_changelog_entry_text
1
;cod-tools version 3.8.0
Id: cif_guess_AMCSD_atom_types 9581 2023-05-17 12:35:41Z saulius
;
2023-05-18T11:38:29+03:00
;Derived atom types and hydrogen counts
from atom names that follow the AMCSD naming convention
(Wat == water, O-H == hydroxyl).
;

loop_
_cod_related_entry_id
_cod_related_entry_database
_cod_related_entry_code
1 AMCSD 0005937
